data_7703627
loop_
_publ_author_name
'Kharwar, Ajit Kumar'
'Konar, Sanjit'

_publ_section_title
;
 Exchange coupled Co(ii) based layered and porous metal-organic
 frameworks: structural diversity, gas adsorption, and magnetic
 properties.
;
_journal_issue 13
_journal_name_full 'Dalton transactions (Cambridge, England : 2003)'
_journal_page_first 4012
_journal_page_last 4021
_journal_paper_doi 10.1039/d0dt00211a
_journal_volume 49
_journal_year 2020
_chemical_formula_moiety 'C23 H18.5 Co1.5 N2.5 O7.5 S1.5, C H1.5 N0.25'
_chemical_formula_sum 'C24 H20 Co1.5 N2.75 O7.5 S1.5'
_chemical_formula_weight 603.41
_space_group_crystal_system monoclinic
_space_group_IT_number 11
_space_group_name_Hall '-P 2yb'
_space_group_name_H-M_alt 'P 1 21/m 1'
_atom_sites_solution_hydrogens geom
_atom_sites_solution_primary iterative
_audit_creation_date 2019-09-07
_audit_creation_method
;
Olex2 1.2
(compiled 2018.05.29 svn.r3508 for OlexSys, GUI svn.r5506)
;
_audit_update_record
;
2019-09-07 deposited with the CCDC.	2020-02-28 downloaded from the CCDC.
;
_cell_angle_alpha 90
_cell_angle_beta 105.926(2)
_cell_angle_gamma 90
_cell_formula_units_Z 4
_cell_length_a 9.8382(6)
_cell_length_b 22.0240(15)
_cell_length_c 13.1803(9)
_cell_measurement_reflns_used 9989
_cell_measurement_temperature 147(2)
_cell_measurement_theta_max 25.07
_cell_measurement_theta_min 2.34
_cell_volume 2746.2(3)
_computing_molecular_graphics 'Olex2 (Dolomanov et al., 2009)'
_computing_publication_material 'Olex2 (Dolomanov et al., 2009)'
_computing_structure_refinement 'ShelXL (Sheldrick, 2015)'
_computing_structure_solution 'olex2.solve (Bourhis et al., 2015)'
_diffrn_ambient_temperature 147.53
_diffrn_measured_fraction_theta_full 0.997
_diffrn_measured_fraction_theta_max 0.997
_diffrn_measurement_device_type 'Bruker APEX-II CCD'
_diffrn_measurement_method '\f and \w scans'
_diffrn_radiation_type MoK\a
_diffrn_radiation_wavelength 0.71073
_diffrn_reflns_av_R_equivalents 0.0729
_diffrn_reflns_av_unetI/netI 0.0295
_diffrn_reflns_Laue_measured_fraction_full 0.997
_diffrn_reflns_Laue_measured_fraction_max 0.997
_diffrn_reflns_limit_h_max 11
_diffrn_reflns_limit_h_min -11
_diffrn_reflns_limit_k_max 26
_diffrn_reflns_limit_k_min -26
_diffrn_reflns_limit_l_max 15
_diffrn_reflns_limit_l_min -15
_diffrn_reflns_number 60653
_diffrn_reflns_point_group_measured_fraction_full 0.997
_diffrn_reflns_point_group_measured_fraction_max 0.997
_diffrn_reflns_theta_full 25.111
_diffrn_reflns_theta_max 25.111
_diffrn_reflns_theta_min 2.306
_exptl_absorpt_coefficient_mu 1.078
_exptl_absorpt_correction_T_max 0.571
_exptl_absorpt_correction_T_min 0.421
_exptl_absorpt_correction_type multi-scan
_exptl_crystal_colour pink
_exptl_crystal_density_diffrn 1.459
_exptl_crystal_description pink
_exptl_crystal_F_000 1231
_exptl_crystal_size_max 0.82
_exptl_crystal_size_mid 0.67
_exptl_crystal_size_min 0.52
_refine_diff_density_max 0.614
_refine_diff_density_min -0.724
_refine_diff_density_rms 0.077
_refine_ls_extinction_method none
_refine_ls_goodness_of_fit_ref 1.053
_refine_ls_hydrogen_treatment constr
_refine_ls_matrix_type full
_refine_ls_number_parameters 388
_refine_ls_number_reflns 5022
_refine_ls_number_restraints 58
_refine_ls_restrained_S_all 1.066
_refine_ls_R_factor_all 0.0462
_refine_ls_R_factor_gt 0.0358
_refine_ls_shift/su_max 0.001
_refine_ls_shift/su_mean 0.000
_refine_ls_structure_factor_coef Fsqd
_refine_ls_weighting_details 'w=1/[\s^2^(Fo^2^)+(0.0362P)^2^+5.4589P] where P=(Fo^2^+2Fc^2^)/3'
_refine_ls_weighting_scheme calc
_refine_ls_wR_factor_gt 0.0844
_refine_ls_wR_factor_ref 0.0886
_reflns_Friedel_coverage 0.000
_reflns_number_gt 4228
_reflns_number_total 5022
_reflns_threshold_expression 'I > 2\s(I)'
_cod_data_source_file d0dt00211a2.cif
_cod_data_source_block 1
_cod_depositor_comments 'Adding full bibliography for 7703626--7703629.cif.'
_cod_original_formula_sum 'C24 H20 Co1.50 N2.75 O7.50 S1.50'
_cod_database_code 7703627
_shelx_shelxl_version_number 2016/6
_shelx_space_group_comment
;
The symmetry employed for this shelxl refinement is uniquely defined
by the following loop, which should always be used as a source of
symmetry information in preference to the above space-group names.
They are only intended as comments.
;
_olex2_refinement_description
;
1. Fixed Uiso
 At 1.2 times of:
  All C(H) groups
 At 1.5 times of:
  All C(H,H,H) groups
2. Restrained distances
 N4-C16_$1
 1.3 with sigma of 0.01
 N2-C10 \\sim N2-C12 \\sim N2-C11
 with sigma of 0.001
3. Uiso/Uaniso restraints and constraints
Uanis(C15) \\sim Ueq: with sigma of 0.001 and sigma for terminal atoms of 0.002
4. Rigid body (RIGU) restrains
 N2, C10, C12, C11, O1
 with sigma for 1-2 distances of 0.0001 and sigma for 1-3 distances of 0.0001
 O1, C13, N3, C14, C15
 with sigma for 1-2 distances of 0.001 and sigma for 1-3 distances of 0.001
5. Others
 Fixed Sof: C13(0.5) H13(0.5) N2(0.5) C10(0.5) H10(0.5) C12(0.5) H12A(0.5)
 H12B(0.5) H12C(0.5) C11(0.5) H11A(0.5) H11B(0.5) H11C(0.5) C14(0.5) H14A(0.5)
 H14B(0.5) H14C(0.5) N3(0.5) C15(0.5) H15A(0.5) H15B(0.5) H15C(0.5) C30(0.5)
 H30A(0.5) H30B(0.5) H30C(0.5) N4(0.25) C16(0.5) C17(0.5) H17A(0.5) H17B(0.5)
 H17C(0.5)
 Fixed Uiso: N4(0.1) C16(0.1) C17(0.1)
 Fixed X: N4(0.5)
 Fixed Y: N4(0.5)
 Fixed Z: N4(0.5)
6.a Aromatic/amide H refined with riding coordinates:
 C4(H4), C27(H27), C3(H3), C18(H18), C24(H24), C22(H22), C19(H19), C9(H9),
 C28(H28), C21(H21), C13(H13), C10(H10)
6.b Idealised Me refined as rotating group:
 C12(H12A,H12B,H12C), C11(H11A,H11B,H11C), C14(H14A,H14B,H14C), C15(H15A,H15B,
 H15C), C30(H30A,H30B,H30C), C17(H17A,H17B,H17C)
;
_smtbx_masks_special_details
;
A solvent mask was calculated and 106 electrons were 
found in a volume of 406\%A^3 in 1 void. 
This is consistent with the presence of 
0.5[C2H3N], 1[C3H7NO] per formula unit 
which account for 102 electrons.
;
_olex2_submission_special_instructions 'No special instructions were received'

loop_
_space_group_symop_operation_xyz
'x, y, z'
'-x, y+1/2, -z'
'-x, -y, -z'
'x, -y-1/2, z'

loop_
_atom_site_label
_atom_site_type_symbol
_atom_site_fract_x
_atom_site_fract_y
_atom_site_fract_z
_atom_site_U_iso_or_equiv
_atom_site_adp_type
_atom_site_occupancy
_atom_site_site_symmetry_order
_atom_site_calc_flag
_atom_site_refinement_flags_posn
_atom_site_refinement_flags_adp
_atom_site_refinement_flags_occupancy
_atom_site_disorder_assembly
_atom_site_disorder_group
Co1 Co 0.000000 0.500000 0.000000 0.00707(13) Uani 1 2 d S T P . .
Co2 Co 0.11224(4) 0.54709(2) 0.25739(3) 0.00881(11) Uani 1 1 d . . . . .
S1 S 0.10252(10) 0.750000 0.13198(7) 0.0112(2) Uani 1 2 d S T P . .
S2 S 0.58409(7) 0.53160(3) 0.20874(6) 0.01536(17) Uani 1 1 d . . . . .
O7 O 0.89077(19) 0.55841(9) 0.26135(15) 0.0140(4) Uani 1 1 d . . . . .
O6 O 0.94426(19) 0.50143(8) 0.14218(14) 0.0103(4) Uani 1 1 d . . . . .
O5 O 0.0632(2) 0.58947(8) 0.00675(15) 0.0128(4) Uani 1 1 d . . . . .
O3 O 0.20854(19) 0.46787(9) 0.07719(15) 0.0131(4) Uani 1 1 d . . . . .
O1 O 0.1988(2) 0.59441(9) 0.39633(16) 0.0215(4) Uani 1 1 d . U . . .
O2 O 0.29461(19) 0.52500(9) 0.22210(15) 0.0148(4) Uani 1 1 d . . . . .
O4 O 0.0960(2) 0.62444(8) 0.17226(15) 0.0152(4) Uani 1 1 d . . . . .
N1 N 0.1201(2) 0.46538(10) 0.34548(18) 0.0136(5) Uani 1 1 d . . . . .
N5 N 0.1313(3) 0.250000 0.4726(3) 0.0130(7) Uani 1 2 d S T P . .
C4 C 0.6525(3) 0.45022(13) 0.0922(2) 0.0143(6) Uani 1 1 d . . . . .
H4 H 0.705675 0.425663 0.057748 0.017 Uiso 1 1 calc R . . . .
C5 C 0.7080(3) 0.49765(13) 0.1570(2) 0.0127(6) Uani 1 1 d . . . . .
O8 O 0.2878(4) 0.250000 1.1383(3) 0.0501(11) Uani 1 2 d S T P . .
C7 C 0.0815(3) 0.63060(12) 0.0746(2) 0.0109(6) Uani 1 1 d . . . . .
C26 C 0.2156(4) 0.250000 0.8113(3) 0.0135(8) Uani 1 2 d S T P . .
C8 C 0.0862(3) 0.69430(12) 0.0384(2) 0.0133(6) Uani 1 1 d . . . . .
C23 C 0.1438(3) 0.30204(12) 0.5271(2) 0.0129(6) Uani 1 1 d . . . . .
C6 C 0.8538(3) 0.52115(12) 0.1872(2) 0.0101(6) Uani 1 1 d . . . . .
C1 C 0.3067(3) 0.49224(12) 0.1463(2) 0.0122(6) Uani 1 1 d . . . . .
C2 C 0.4546(3) 0.48268(13) 0.1404(2) 0.0126(6) Uani 1 1 d . . . . .
C25 C 0.1841(4) 0.250000 0.6943(3) 0.0119(8) Uani 1 2 d S T P . .
C27 C 0.2282(3) 0.30424(13) 0.8684(2) 0.0181(7) Uani 1 1 d . . . . .
H27 H 0.220085 0.341792 0.831803 0.022 Uiso 1 1 calc R . . . .
C3 C 0.5068(3) 0.44178(13) 0.0822(2) 0.0144(6) Uani 1 1 d . . . . .
H3 H 0.451107 0.411064 0.039779 0.017 Uiso 1 1 calc R . . . .
C20 C 0.1325(3) 0.35876(13) 0.4642(2) 0.0140(6) Uani 1 1 d . . . . .
C18 C 0.1278(3) 0.46676(13) 0.4480(2) 0.0182(7) Uani 1 1 d . . . . .
H18 H 0.129364 0.505245 0.480787 0.022 Uiso 1 1 calc R . . . .
C24 C 0.1697(3) 0.30366(13) 0.6367(2) 0.0150(6) Uani 1 1 d . . . . .
H24 H 0.177566 0.341614 0.672140 0.018 Uiso 1 1 calc R . . . .
C22 C 0.1157(4) 0.41047(14) 0.3016(2) 0.0247(7) Uani 1 1 d . . . . .
H22 H 0.108250 0.408111 0.228291 0.030 Uiso 1 1 calc R . . . .
C19 C 0.1337(3) 0.41565(13) 0.5089(2) 0.0202(7) Uani 1 1 d . . . . .
H19 H 0.138479 0.419393 0.581597 0.024 Uiso 1 1 calc R . . . .
C9 C 0.0691(3) 0.71782(13) -0.0602(2) 0.0180(6) Uani 1 1 d . . . . .
H9 H 0.058387 0.693795 -0.121768 0.022 Uiso 1 1 calc R . . . .
C28 C 0.2522(3) 0.30461(15) 0.9772(2) 0.0234(7) Uani 1 1 d . . . . .
H28 H 0.259667 0.342039 1.014170 0.028 Uiso 1 1 calc R . . B .
C21 C 0.1214(4) 0.35716(14) 0.3571(2) 0.0260(8) Uani 1 1 d . . . . .
H21 H 0.117734 0.319265 0.321990 0.031 Uiso 1 1 calc R . . . .
C29 C 0.2653(5) 0.250000 1.0318(3) 0.0246(10) Uani 1 2 d S T P B .
C13 C 0.3260(7) 0.5882(3) 0.4417(5) 0.0269(13) Uani 0.5 1 d . U . A -2
H13 H 0.389322 0.578344 0.401241 0.032 Uiso 0.5 1 calc R . . A -2
N2 N 0.2178(6) 0.68159(19) 0.4974(3) 0.0300(10) Uani 0.5 1 d D U . A -1
C10 C 0.1859(6) 0.6514(3) 0.4038(5) 0.0236(10) Uani 0.5 1 d D U . A -1
H10 H 0.152116 0.674255 0.340749 0.028 Uiso 0.5 1 calc R . . A -1
C12 C 0.2606(14) 0.6532(4) 0.5926(6) 0.071(3) Uani 0.5 1 d D U . A -1
H12A H 0.251842 0.609133 0.582157 0.107 Uiso 0.5 1 calc GR . . A -1
H12B H 0.201301 0.666343 0.637286 0.107 Uiso 0.5 1 calc GR . . A -1
H12C H 0.359401 0.663568 0.626738 0.107 Uiso 0.5 1 calc GR . . A -1
C11 C 0.2068(7) 0.7432(3) 0.4969(5) 0.0378(12) Uani 0.5 1 d D U . A -1
H11A H 0.301365 0.761120 0.520227 0.057 Uiso 0.5 1 calc GR . . A -1
H11B H 0.151288 0.755626 0.544751 0.057 Uiso 0.5 1 calc GR . . A -1
H11C H 0.159674 0.757090 0.425224 0.057 Uiso 0.5 1 calc GR . . A -1
C14 C 0.2864(8) 0.6091(3) 0.6135(5) 0.0322(15) Uani 0.5 1 d . U . A -2
H14A H 0.189253 0.615656 0.570180 0.048 Uiso 0.5 1 calc GR . . A -2
H14B H 0.321056 0.645932 0.654033 0.048 Uiso 0.5 1 calc GR . . A -2
H14C H 0.288152 0.575209 0.662098 0.048 Uiso 0.5 1 calc GR . . A -2
N3 N 0.3764(6) 0.5949(3) 0.5455(4) 0.0328(12) Uani 0.5 1 d . U . A -2
C15 C 0.5333(8) 0.5873(4) 0.6004(7) 0.0388(15) Uani 0.5 1 d . U . A -2
H15A H 0.549676 0.547354 0.634385 0.058 Uiso 0.5 1 calc GR . . A -2
H15B H 0.563870 0.619089 0.653735 0.058 Uiso 0.5 1 calc GR . . A -2
H15C H 0.587356 0.590488 0.548208 0.058 Uiso 0.5 1 calc GR . . A -2
C30 C 0.3210(9) 0.2941(4) 1.2003(5) 0.041(2) Uani 0.5 1 d . . . B -1
H30A H 0.407208 0.313027 1.191627 0.061 Uiso 0.5 1 calc GR . . B -1
H30B H 0.337610 0.279784 1.273086 0.061 Uiso 0.5 1 calc GR . . B -1
H30C H 0.244023 0.323850 1.184579 0.061 Uiso 0.5 1 calc GR . . B -1
N4 N 0.500000 0.500000 0.500000 0.100 Uiso 0.5 2 d DS T P C 3
C16 C 0.4756(15) 0.4460(5) 0.4570(11) 0.100 Uiso 0.5 1 d D . . C 3
C17 C 0.4579(16) 0.3834(7) 0.4215(13) 0.100 Uiso 0.5 1 d . . . C 3
H17A H 0.471213 0.356462 0.482637 0.150 Uiso 0.5 1 calc GR . . C 3
H17B H 0.527936 0.373676 0.383541 0.150 Uiso 0.5 1 calc GR . . C 3
H17C H 0.362599 0.377791 0.374401 0.150 Uiso 0.5 1 calc GR . . C 3

loop_
_atom_site_aniso_label
_atom_site_aniso_U_11
_atom_site_aniso_U_22
_atom_site_aniso_U_33
_atom_site_aniso_U_23
_atom_site_aniso_U_13
_atom_site_aniso_U_12
Co1 0.0083(3) 0.0049(3) 0.0089(3) -0.0011(2) 0.0038(2) -0.0002(2)
Co2 0.01021(19) 0.00754(19) 0.0095(2) 0.00024(15) 0.00412(15) -0.00016(14)
S1 0.0184(5) 0.0071(5) 0.0086(5) 0.000 0.0044(4) 0.000
S2 0.0099(3) 0.0208(4) 0.0168(4) -0.0069(3) 0.0061(3) -0.0013(3)
O7 0.0130(10) 0.0167(10) 0.0128(10) -0.0045(8) 0.0046(8) -0.0012(8)
O6 0.0106(9) 0.0117(10) 0.0094(10) 0.0002(8) 0.0042(8) 0.0008(8)
O5 0.0190(10) 0.0067(9) 0.0145(10) -0.0030(8) 0.0075(8) -0.0019(8)
O3 0.0083(9) 0.0141(10) 0.0168(11) 0.0000(8) 0.0034(8) 0.0000(8)
O1 0.0209(10) 0.0200(9) 0.0216(10) -0.0062(8) 0.0025(8) -0.0041(8)
O2 0.0103(10) 0.0194(11) 0.0155(11) -0.0040(9) 0.0049(8) 0.0002(8)
O4 0.0246(11) 0.0081(10) 0.0143(11) 0.0013(8) 0.0074(9) 0.0007(8)
N1 0.0133(12) 0.0127(12) 0.0143(13) 0.0013(10) 0.0026(10) 0.0006(10)
N5 0.0159(17) 0.0104(17) 0.0131(18) 0.000 0.0049(14) 0.000
C4 0.0149(14) 0.0154(15) 0.0147(15) 0.0010(12) 0.0076(12) 0.0035(12)
C5 0.0101(14) 0.0178(15) 0.0113(14) 0.0006(12) 0.0047(11) 0.0032(12)
O8 0.038(2) 0.099(4) 0.0117(18) 0.000 0.0036(16) 0.000
C7 0.0111(14) 0.0078(13) 0.0146(15) 0.0011(12) 0.0048(11) 0.0018(11)
C26 0.013(2) 0.017(2) 0.012(2) 0.000 0.0052(17) 0.000
C8 0.0179(15) 0.0087(14) 0.0141(15) -0.0032(11) 0.0057(12) -0.0007(11)
C23 0.0152(15) 0.0104(14) 0.0133(15) 0.0018(11) 0.0042(12) 0.0011(11)
C6 0.0106(13) 0.0105(13) 0.0092(14) 0.0034(11) 0.0028(11) 0.0022(11)
C1 0.0103(14) 0.0125(14) 0.0150(15) 0.0043(12) 0.0056(12) 0.0001(11)
C2 0.0105(14) 0.0165(15) 0.0111(14) 0.0002(12) 0.0034(11) -0.0006(11)
C25 0.0098(19) 0.014(2) 0.012(2) 0.000 0.0030(16) 0.000
C27 0.0231(17) 0.0153(16) 0.0159(16) -0.0009(12) 0.0053(13) -0.0044(13)
C3 0.0122(14) 0.0153(15) 0.0157(15) -0.0005(12) 0.0034(12) -0.0027(11)
C20 0.0164(15) 0.0119(14) 0.0129(15) 0.0005(12) 0.0029(12) -0.0012(12)
C18 0.0298(17) 0.0107(14) 0.0179(16) 0.0006(12) 0.0127(13) 0.0038(13)
C24 0.0211(16) 0.0086(14) 0.0155(15) -0.0012(12) 0.0051(12) 0.0000(12)
C22 0.044(2) 0.0163(16) 0.0114(15) 0.0016(13) 0.0034(14) -0.0040(14)
C19 0.0319(18) 0.0162(16) 0.0165(16) 0.0009(13) 0.0134(14) 0.0032(13)
C9 0.0283(17) 0.0132(15) 0.0129(15) -0.0024(12) 0.0066(13) 0.0008(13)
C28 0.0286(18) 0.0271(18) 0.0155(16) -0.0083(14) 0.0079(14) -0.0091(14)
C21 0.050(2) 0.0107(15) 0.0139(16) -0.0013(13) 0.0028(15) -0.0073(15)
C29 0.024(2) 0.037(3) 0.012(2) 0.000 0.0044(19) 0.000
C13 0.0220(16) 0.035(4) 0.0232(19) 0.002(2) 0.0049(15) -0.004(2)
N2 0.030(3) 0.0224(10) 0.0362(12) -0.0108(9) 0.0070(14) -0.0003(13)
C10 0.018(3) 0.0199(9) 0.0346(12) -0.0080(8) 0.0102(14) -0.0061(9)
C12 0.138(9) 0.0293(16) 0.0354(12) -0.0102(12) 0.0062(17) 0.013(3)
C11 0.044(3) 0.0223(10) 0.0451(17) -0.0119(10) 0.009(2) 0.0002(14)
C14 0.039(3) 0.038(4) 0.016(3) 0.005(3) 0.002(3) 0.000(3)
N3 0.031(2) 0.041(3) 0.0228(18) 0.002(2) 0.0012(14) -0.007(2)
C15 0.0334(18) 0.040(2) 0.039(2) 0.0047(18) 0.0032(14) -0.0014(17)
C30 0.058(5) 0.050(5) 0.015(4) -0.011(3) 0.010(3) -0.011(4)

loop_
_atom_type_symbol
_atom_type_description
_atom_type_scat_dispersion_real
_atom_type_scat_dispersion_imag
_atom_type_scat_source
C C 0.0033 0.0016 'International Tables Vol C Tables 4.2.6.8 and 6.1.1.4'
H H 0.0000 0.0000 'International Tables Vol C Tables 4.2.6.8 and 6.1.1.4'
Co Co 0.3494 0.9721 'International Tables Vol C Tables 4.2.6.8 and 6.1.1.4'
N N 0.0061 0.0033 'International Tables Vol C Tables 4.2.6.8 and 6.1.1.4'
O O 0.0106 0.0060 'International Tables Vol C Tables 4.2.6.8 and 6.1.1.4'
S S 0.1246 0.1234 'International Tables Vol C Tables 4.2.6.8 and 6.1.1.4'

loop_
_geom_angle_atom_site_label_1
_geom_angle_atom_site_label_2
_geom_angle_atom_site_label_3
_geom_angle
_geom_angle_site_symmetry_1
_geom_angle_site_symmetry_3
_geom_angle_publ_flag
O6 Co1 O6 180.00(10) 3_665 1_455 ?
O6 Co1 O3 88.17(7) 1_455 3_565 ?
O6 Co1 O3 91.82(7) 1_455 . ?
O6 Co1 O3 91.83(7) 3_665 3_565 ?
O6 Co1 O3 88.18(7) 3_665 . ?
O5 Co1 O6 95.57(7) 3_565 3_665 ?
O5 Co1 O6 84.43(7) . 3_665 ?
O5 Co1 O6 95.57(7) . 1_455 ?
O5 Co1 O6 84.43(7) 3_565 1_455 ?
O5 Co1 O5 180.0 3_565 . ?
O5 Co1 O3 86.72(7) 3_565 . ?
O5 Co1 O3 93.28(7) 3_565 3_565 ?
O5 Co1 O3 93.28(7) . . ?
O5 Co1 O3 86.73(7) . 3_565 ?
O3 Co1 O3 180.0 3_565 . ?
O6 Co2 O7 59.99(7) 1_455 1_455 ?
O1 Co2 O7 95.22(8) . 1_455 ?
O1 Co2 O6 154.54(8) . 1_455 ?
O1 Co2 N1 89.92(9) . . ?
O2 Co2 O7 166.27(8) . 1_455 ?
O2 Co2 O6 106.30(7) . 1_455 ?
O2 Co2 O1 98.51(8) . . ?
O2 Co2 N1 91.17(9) . . ?
O4 Co2 O7 89.41(8) . 1_455 ?
O4 Co2 O6 94.21(8) . 1_455 ?
O4 Co2 O1 90.99(8) . . ?
O4 Co2 O2 90.86(8) . . ?
O4 Co2 N1 177.63(9) . . ?
N1 Co2 O7 88.33(8) . 1_455 ?
N1 Co2 O6 84.04(8) . 1_455 ?
C8 S1 C8 91.27(19) . 4_575 ?
C5 S2 C2 91.34(13) . . ?
C6 O7 Co2 89.14(16) . 1_655 ?
Co1 O6 Co2 107.36(8) 1_655 1_655 ?
C6 O6 Co1 144.17(17) . 1_655 ?
C6 O6 Co2 90.66(16) . 1_655 ?
C7 O5 Co1 134.94(18) . . ?
C1 O3 Co1 130.54(18) . . ?
C13 O1 Co2 119.1(3) . . ?
C10 O1 Co2 122.7(3) . . ?
C1 O2 Co2 126.72(18) . . ?
C7 O4 Co2 128.73(18) . . ?
C18 N1 Co2 121.10(19) . . ?
C18 N1 C22 116.5(2) . . ?
C22 N1 Co2 122.42(19) . . ?
C23 N5 C23 117.6(3) . 4_565 ?
C5 C4 C3 112.3(3) . . ?
C4 C5 S2 112.0(2) . . ?
C4 C5 C6 129.1(3) . . ?
C6 C5 S2 118.9(2) . . ?
C30 O8 C29 127.8(4) . . ?
O5 C7 O4 127.2(2) . . ?
O5 C7 C8 117.8(2) . . ?
O4 C7 C8 115.1(2) . . ?
C27 C26 C25 121.39(18) . . ?
C27 C26 C25 121.39(18) 4_565 . ?
C27 C26 C27 117.2(4) 4_565 . ?
C7 C8 S1 116.7(2) . . ?
C9 C8 S1 112.1(2) . . ?
C9 C8 C7 131.0(3) . . ?
N5 C23 C20 116.0(2) . . ?
N5 C23 C24 122.7(3) . . ?
C24 C23 C20 121.3(3) . . ?
O7 C6 O6 119.8(2) . . ?
O7 C6 C5 119.7(2) . . ?
O6 C6 C5 120.5(2) . . ?
O3 C1 O2 126.8(2) . . ?
O3 C1 C2 118.0(2) . . ?
O2 C1 C2 115.2(2) . . ?
C1 C2 S2 118.4(2) . . ?
C3 C2 S2 111.5(2) . . ?
C3 C2 C1 129.9(3) . . ?
C24 C25 C26 121.79(18) . . ?
C24 C25 C26 121.79(18) 4_565 . ?
C24 C25 C24 116.4(4) 4_565 . ?
C28 C27 C26 121.8(3) . . ?
C2 C3 C4 112.8(3) . . ?
C19 C20 C23 122.2(3) . . ?
C19 C20 C21 116.5(3) . . ?
C21 C20 C23 121.3(3) . . ?
N1 C18 C19 123.7(3) . . ?
C25 C24 C23 120.3(3) . . ?
N1 C22 C21 123.4(3) . . ?
C18 C19 C20 119.9(3) . . ?
C8 C9 C9 112.29(17) . 4_575 ?
C27 C28 C29 119.7(3) . . ?
C22 C21 C20 120.0(3) . . ?
O8 C29 C28 120.0(2) . 4_565 ?
O8 C29 C28 120.0(2) . . ?
C28 C29 C28 119.9(4) . 4_565 ?
O1 C13 N3 121.9(6) . . ?
C10 N2 C12 123.2(6) . . ?
C10 N2 C11 118.9(5) . . ?
C11 N2 C12 117.9(5) . . ?
O1 C10 N2 123.4(6) . . ?
C13 N3 C14 122.6(6) . . ?
C13 N3 C15 121.3(6) . . ?
C14 N3 C15 116.1(6) . . ?
C16 N4 C16 180.0(4) 3_666 . ?
N4 C16 C17 173.2(15) . . ?

loop_
_geom_bond_atom_site_label_1
_geom_bond_atom_site_label_2
_geom_bond_distance
_geom_bond_site_symmetry_2
_geom_bond_publ_flag
Co1 O6 2.0922(18) 1_455 ?
Co1 O6 2.0922(18) 3_665 ?
Co1 O5 2.0607(18) 3_565 ?
Co1 O5 2.0607(18) . ?
Co1 O3 2.1447(18) . ?
Co1 O3 2.1447(18) 3_565 ?
Co2 O7 2.2079(19) 1_455 ?
Co2 O6 2.1613(18) 1_455 ?
Co2 O1 2.076(2) . ?
Co2 O2 2.0322(19) . ?
Co2 O4 2.0218(19) . ?
Co2 N1 2.132(2) . ?
S1 C8 1.716(3) . ?
S1 C8 1.716(3) 4_575 ?
S2 C5 1.722(3) . ?
S2 C2 1.722(3) . ?
O7 C6 1.251(3) . ?
O6 C6 1.274(3) . ?
O5 C7 1.250(3) . ?
O3 C1 1.252(3) . ?
O1 C13 1.238(7) . ?
O1 C10 1.269(6) . ?
O2 C1 1.264(3) . ?
O4 C7 1.264(3) . ?
N1 C18 1.332(4) . ?
N1 C22 1.336(4) . ?
N5 C23 1.340(3) . ?
N5 C23 1.340(3) 4_565 ?
C4 C5 1.365(4) . ?
C4 C3 1.416(4) . ?
C5 C6 1.473(4) . ?
O8 C29 1.360(6) . ?
O8 C30 1.252(7) . ?
C7 C8 1.487(4) . ?
C26 C25 1.487(6) . ?
C26 C27 1.400(4) . ?
C26 C27 1.400(4) 4_565 ?
C8 C9 1.366(4) . ?
C23 C20 1.487(4) . ?
C23 C24 1.397(4) . ?
C1 C2 1.494(4) . ?
C2 C3 1.370(4) . ?
C25 C24 1.390(3) . ?
C25 C24 1.390(3) 4_565 ?
C27 C28 1.388(4) . ?
C20 C19 1.383(4) . ?
C20 C21 1.386(4) . ?
C18 C19 1.375(4) . ?
C22 C21 1.376(4) . ?
C9 C9 1.417(6) 4_575 ?
C28 C29 1.389(4) . ?
C13 N3 1.329(8) . ?
N2 C10 1.360(5) . ?
N2 C12 1.360(5) . ?
N2 C11 1.360(5) . ?
C14 N3 1.457(10) . ?
N3 C15 1.523(10) . ?
N4 C16 1.310(9) 3_666 ?
N4 C16 1.310(9) . ?
C16 C17 1.452(16) . ?
